data_4025135
loop_
_publ_author_name
'Manas K. Ghorai'
'Amit Kumar'
'Deo Prakash Tiwari'

_publ_contact_author
; Manas K. Ghorai
  Department of Chemistry
  Indian Institute of Technology
  Kanpur 208016
  INDIA
;
_publ_contact_author_email mkghorai@iitk.ac.in
_publ_contact_author_fax '+91 (512) 2597436'
_publ_contact_author_phone '+91 (512) 2597518'
_publ_section_title
;
 BF3.OEt2-Mediated Highly Regioselective SN2-Type Ring-Opening
 ofN-Activated Aziridines andN-Activated Azetidines by Tetraalkylammonium
 Halides
;
_journal_name_full 'Journal of Organic Chemistry'
_journal_page_first 137
_journal_page_last 151
_journal_paper_doi 10.1021/jo902244y
_journal_volume 75
_journal_year 2010
_chemical_formula_moiety 'C17 H21 N O3 S'
_chemical_formula_sum 'C17 H21 N O3 S'
_chemical_formula_weight 319.41
_chemical_name_systematic
;
 ?
;
_space_group_IT_number 4
_symmetry_cell_setting monoclinic
_symmetry_space_group_name_Hall 'P 2yb'
_symmetry_space_group_name_H-M 'P 1 21 1'
_atom_sites_solution_hydrogens geom
_atom_sites_solution_primary direct
_atom_sites_solution_secondary difmap
_audit_creation_date 2009-01-05
_audit_creation_method SHELXL-97
_cell_angle_alpha 90.00
_cell_angle_beta 109.874(3)
_cell_angle_gamma 90.00
_cell_formula_units_Z 2
_cell_length_a 9.919(2)
_cell_length_b 7.3305(17)
_cell_length_c 11.891(3)
_cell_measurement_temperature 100(2)
_cell_volume 813.1(3)
_computing_cell_refinement 'Bruker SMART'
_computing_data_collection 'Bruker SMART'
_computing_data_reduction 'Bruker SHELXTL'
_computing_molecular_graphics 'Bruker SHELXTL'
_computing_publication_material 'Bruker SHELXTL'
_computing_structure_refinement 'SHELXL-97 (Sheldrick, 1997)'
_computing_structure_solution 'SHELXS-97 (Sheldrick, 1990)'
_diffrn_ambient_temperature 100(2)
_diffrn_measured_fraction_theta_full 0.980
_diffrn_measured_fraction_theta_max 0.980
_diffrn_measurement_device_type 'CCD area detector'
_diffrn_measurement_method 'phi and omega scans'
_diffrn_radiation_monochromator graphite
_diffrn_radiation_source 'fine-focus sealed tube'
_diffrn_radiation_type MoK\a
_diffrn_radiation_wavelength 0.71073
_diffrn_reflns_av_R_equivalents 0.0371
_diffrn_reflns_av_sigmaI/netI 0.0627
_diffrn_reflns_limit_h_max 12
_diffrn_reflns_limit_h_min -13
_diffrn_reflns_limit_k_max 9
_diffrn_reflns_limit_k_min -8
_diffrn_reflns_limit_l_max 14
_diffrn_reflns_limit_l_min -15
_diffrn_reflns_number 5294
_diffrn_reflns_theta_full 28.31
_diffrn_reflns_theta_max 28.31
_diffrn_reflns_theta_min 2.18
_exptl_absorpt_coefficient_mu 0.211
_exptl_absorpt_correction_T_max 0.9792
_exptl_absorpt_correction_T_min 0.9491
_exptl_absorpt_correction_type empirical
_exptl_absorpt_process_details SADABS
_exptl_crystal_colour colorless
_exptl_crystal_density_diffrn 1.305
_exptl_crystal_density_method 'not measured'
_exptl_crystal_description block
_exptl_crystal_F_000 340
_exptl_crystal_size_max 0.25
_exptl_crystal_size_mid 0.10
_exptl_crystal_size_min 0.10
_refine_diff_density_max 0.539
_refine_diff_density_min -0.664
_refine_diff_density_rms 0.097
_refine_ls_abs_structure_details 'Flack H D (1983), Acta Cryst. A39, 876-881'
_refine_ls_abs_structure_Flack 0.22(16)
_refine_ls_extinction_method none
_refine_ls_goodness_of_fit_ref 1.104
_refine_ls_hydrogen_treatment mixed
_refine_ls_matrix_type full
_refine_ls_number_parameters 204
_refine_ls_number_reflns 3343
_refine_ls_number_restraints 1
_refine_ls_restrained_S_all 1.103
_refine_ls_R_factor_all 0.0811
_refine_ls_R_factor_gt 0.0585
_refine_ls_shift/su_max 0.000
_refine_ls_shift/su_mean 0.000
_refine_ls_structure_factor_coef Fsqd
_refine_ls_weighting_details 'calc w=1/[\s^2^(Fo^2^)+(0.0454P)^2^+1.9663P] where P=(Fo^2^+2Fc^2^)/3'
_refine_ls_weighting_scheme calc
_refine_ls_wR_factor_gt 0.1255
_refine_ls_wR_factor_ref 0.1708
_reflns_number_gt 2775
_reflns_number_total 3343
_reflns_threshold_expression >2sigma(I)
_cod_data_source_file jo902244y_si_002.cif
_cod_data_source_block 4jang
_cod_depositor_comments
;
The following automatic conversions were performed:

'_symmetry_cell_setting' value 'Monoclinic' changed to 'monoclinic'
according to the built-in table from CIF Core dictionary named
'cif_core.dic' version 2.4.1 from
2010-06-29.

'_exptl_absorpt_correction_type' value 'Empirical'
changed to 'empirical' according to the built-in table from CIF Core
dictionary named 'cif_core.dic' version 2.4.1 from 2010-06-29.

Automatic conversion script
Id: cif_fix_values 1646 2011-03-28 12:23:43Z adriana 
;
_cod_database_code 4025135

loop_
_symmetry_equiv_pos_as_xyz
'x, y, z'
'-x, y+1/2, -z'

loop_
_atom_site_label
_atom_site_type_symbol
_atom_site_fract_x
_atom_site_fract_y
_atom_site_fract_z
_atom_site_U_iso_or_equiv
_atom_site_adp_type
_atom_site_occupancy
_atom_site_symmetry_multiplicity
_atom_site_calc_flag
_atom_site_refinement_flags
_atom_site_disorder_assembly
_atom_site_disorder_group
S1 S 0.52027(11) 0.71521(15) 0.65029(9) 0.0225(2) Uani 1 1 d . . .
O1 O 0.7176(4) 0.1698(5) 0.7351(3) 0.0302(8) Uani 1 1 d . . .
H1 H 0.6583 0.0942 0.7439 0.045 Uiso 1 1 calc R . .
O2 O 0.5302(3) 0.7642(5) 0.5368(3) 0.0278(8) Uani 1 1 d . . .
O3 O 0.5833(4) 0.8308(5) 0.7519(3) 0.0286(8) Uani 1 1 d . . .
N1 N 0.5992(4) 0.5179(6) 0.6847(3) 0.0248(9) Uani 1 1 d . . .
C1 C 0.9203(6) 0.0919(9) 0.9799(5) 0.0380(13) Uani 1 1 d . . .
H1A H 0.9416 0.0424 1.0606 0.057 Uiso 1 1 calc R . .
H1B H 1.0033 0.1605 0.9758 0.057 Uiso 1 1 calc R . .
H1C H 0.8991 -0.0084 0.9220 0.057 Uiso 1 1 calc R . .
C2 C 0.7903(4) 0.2189(8) 0.9505(4) 0.0260(9) Uani 1 1 d . . .
H2A H 0.7078 0.1492 0.9572 0.031 Uiso 1 1 calc R . .
H2B H 0.8119 0.3181 1.0106 0.031 Uiso 1 1 calc R . .
C3 C 0.7477(5) 0.3029(7) 0.8266(4) 0.0268(10) Uani 1 1 d . . .
H3 H 0.8321 0.3745 0.8232 0.032 Uiso 1 1 calc R . .
C4 C 0.6229(5) 0.4372(7) 0.8037(4) 0.0220(10) Uani 1 1 d . . .
H4 H 0.6556 0.5374 0.8639 0.026 Uiso 1 1 calc R . .
C5 C 0.4879(5) 0.3535(7) 0.8176(4) 0.0230(9) Uani 1 1 d . . .
C6 C 0.4634(5) 0.3787(7) 0.9263(4) 0.0259(10) Uani 1 1 d . . .
H6 H 0.5301 0.4447 0.9899 0.031 Uiso 1 1 calc R . .
C7 C 0.3412(5) 0.3064(7) 0.9394(4) 0.0292(11) Uani 1 1 d . . .
H7 H 0.3244 0.3227 1.0128 0.035 Uiso 1 1 calc R . .
C8 C 0.2442(5) 0.2122(9) 0.8493(4) 0.0324(10) Uani 1 1 d . . .
H8 H 0.1603 0.1640 0.8596 0.039 Uiso 1 1 calc R . .
C9 C 0.2687(5) 0.1869(8) 0.7422(4) 0.0297(11) Uani 1 1 d . . .
H9 H 0.2007 0.1223 0.6787 0.036 Uiso 1 1 calc R . .
C10 C 0.3914(5) 0.2552(7) 0.7276(4) 0.0264(11) Uani 1 1 d . . .
H10 H 0.4091 0.2342 0.6550 0.032 Uiso 1 1 calc R . .
C11 C -0.1014(6) 0.5850(11) 0.5944(6) 0.0496(16) Uani 1 1 d . . .
H11A H -0.1519 0.5345 0.5148 0.074 Uiso 1 1 calc R . .
H11B H -0.1478 0.6989 0.6046 0.074 Uiso 1 1 calc R . .
H11C H -0.1047 0.4971 0.6556 0.074 Uiso 1 1 calc R . .
C12 C 0.0524(5) 0.6225(8) 0.6071(5) 0.0324(12) Uani 1 1 d . . .
C13 C 0.1043(6) 0.5829(8) 0.5145(4) 0.0334(12) Uani 1 1 d . . .
H13 H 0.0412 0.5325 0.4422 0.040 Uiso 1 1 calc R . .
C14 C 0.2448(5) 0.6154(8) 0.5257(4) 0.0298(11) Uani 1 1 d . . .
H14 H 0.2784 0.5883 0.4616 0.036 Uiso 1 1 calc R . .
C15 C 0.3378(5) 0.6886(7) 0.6324(4) 0.0239(10) Uani 1 1 d . . .
C16 C 0.2892(5) 0.7275(8) 0.7262(4) 0.0277(10) Uani 1 1 d . . .
H16 H 0.3529 0.7757 0.7990 0.033 Uiso 1 1 calc R . .
C17 C 0.1480(5) 0.6956(8) 0.7128(4) 0.0314(11) Uani 1 1 d . . .
H17 H 0.1147 0.7239 0.7768 0.038 Uiso 1 1 calc R . .
H21 H 0.570(6) 0.435(8) 0.617(5) 0.031(15) Uiso 1 1 d . . .

loop_
_atom_site_aniso_label
_atom_site_aniso_U_11
_atom_site_aniso_U_22
_atom_site_aniso_U_33
_atom_site_aniso_U_23
_atom_site_aniso_U_13
_atom_site_aniso_U_12
S1 0.0259(5) 0.0199(6) 0.0215(5) 0.0020(5) 0.0079(4) -0.0026(5)
O1 0.0337(19) 0.026(2) 0.0324(18) -0.0023(15) 0.0130(15) -0.0003(15)
O2 0.0277(17) 0.030(2) 0.0265(16) 0.0085(14) 0.0108(13) -0.0033(13)
O3 0.0337(18) 0.0182(18) 0.0300(17) -0.0026(14) 0.0058(14) -0.0079(14)
N1 0.028(2) 0.029(2) 0.0184(18) 0.0018(17) 0.0082(16) -0.0033(17)
C1 0.038(3) 0.039(3) 0.041(3) 0.007(3) 0.019(3) 0.002(3)
C2 0.028(2) 0.024(2) 0.0236(19) -0.001(2) 0.0064(16) -0.002(2)
C3 0.032(2) 0.026(3) 0.026(2) -0.005(2) 0.014(2) -0.003(2)
C4 0.028(2) 0.018(2) 0.020(2) 0.0007(18) 0.0099(18) -0.0042(18)
C5 0.028(2) 0.020(2) 0.025(2) 0.0006(19) 0.0134(19) 0.0023(19)
C6 0.035(3) 0.020(3) 0.023(2) -0.0001(19) 0.0109(19) 0.002(2)
C7 0.037(3) 0.025(3) 0.033(2) 0.003(2) 0.021(2) 0.006(2)
C8 0.026(2) 0.032(3) 0.043(2) 0.007(3) 0.017(2) -0.005(3)
C9 0.028(2) 0.030(3) 0.032(2) 0.002(2) 0.0115(19) 0.000(2)
C10 0.029(2) 0.030(3) 0.023(2) 0.0010(19) 0.0109(18) -0.0007(19)
C11 0.038(3) 0.066(5) 0.050(4) 0.003(3) 0.021(3) -0.001(3)
C12 0.025(3) 0.037(3) 0.036(3) 0.008(2) 0.011(2) 0.007(2)
C13 0.029(3) 0.042(3) 0.024(2) 0.002(2) 0.004(2) 0.006(2)
C14 0.028(3) 0.036(3) 0.025(2) 0.003(2) 0.009(2) 0.001(2)
C15 0.025(2) 0.021(3) 0.028(2) 0.000(2) 0.0113(17) -0.0018(19)
C16 0.033(2) 0.026(3) 0.028(2) -0.006(2) 0.0150(18) -0.001(2)
C17 0.036(2) 0.034(3) 0.029(2) 0.006(2) 0.018(2) 0.006(2)

loop_
_atom_type_symbol
_atom_type_description
_atom_type_scat_dispersion_real
_atom_type_scat_dispersion_imag
_atom_type_scat_source
C C 0.0033 0.0016 'International Tables Vol C Tables 4.2.6.8 and 6.1.1.4'
H H 0.0000 0.0000 'International Tables Vol C Tables 4.2.6.8 and 6.1.1.4'
N N 0.0061 0.0033 'International Tables Vol C Tables 4.2.6.8 and 6.1.1.4'
O O 0.0106 0.0060 'International Tables Vol C Tables 4.2.6.8 and 6.1.1.4'
S S 0.1246 0.1234 'International Tables Vol C Tables 4.2.6.8 and 6.1.1.4'

loop_
_geom_angle_atom_site_label_1
_geom_angle_atom_site_label_2
_geom_angle_atom_site_label_3
_geom_angle
_geom_angle_site_symmetry_1
_geom_angle_site_symmetry_3
_geom_angle_publ_flag
O2 S1 O3 119.8(2) . . ?
O2 S1 N1 106.1(2) . . ?
O3 S1 N1 106.2(2) . . ?
O2 S1 C15 108.1(2) . . ?
O3 S1 C15 107.6(2) . . ?
N1 S1 C15 108.6(2) . . ?
C3 O1 H1 109.5 . . ?
C4 N1 S1 120.2(3) . . ?
C4 N1 H21 117(3) . . ?
S1 N1 H21 111(3) . . ?
C2 C1 H1A 109.5 . . ?
C2 C1 H1B 109.5 . . ?
H1A C1 H1B 109.5 . . ?
C2 C1 H1C 109.5 . . ?
H1A C1 H1C 109.5 . . ?
H1B C1 H1C 109.5 . . ?
C3 C2 C1 113.7(4) . . ?
C3 C2 H2A 108.8 . . ?
C1 C2 H2A 108.8 . . ?
C3 C2 H2B 108.8 . . ?
C1 C2 H2B 108.8 . . ?
H2A C2 H2B 107.7 . . ?
O1 C3 C2 112.5(4) . . ?
O1 C3 C4 111.1(4) . . ?
C2 C3 C4 112.0(4) . . ?
O1 C3 H3 107.0 . . ?
C2 C3 H3 107.0 . . ?
C4 C3 H3 107.0 . . ?
N1 C4 C3 106.5(4) . . ?
N1 C4 C5 113.8(4) . . ?
C3 C4 C5 114.0(4) . . ?
N1 C4 H4 107.4 . . ?
C3 C4 H4 107.4 . . ?
C5 C4 H4 107.4 . . ?
C10 C5 C6 119.5(4) . . ?
C10 C5 C4 121.9(4) . . ?
C6 C5 C4 118.5(4) . . ?
C7 C6 C5 119.1(5) . . ?
C7 C6 H6 120.5 . . ?
C5 C6 H6 120.5 . . ?
C8 C7 C6 121.3(4) . . ?
C8 C7 H7 119.4 . . ?
C6 C7 H7 119.4 . . ?
C7 C8 C9 119.6(4) . . ?
C7 C8 H8 120.2 . . ?
C9 C8 H8 120.2 . . ?
C10 C9 C8 120.2(5) . . ?
C10 C9 H9 119.9 . . ?
C8 C9 H9 119.9 . . ?
C5 C10 C9 120.2(4) . . ?
C5 C10 H10 119.9 . . ?
C9 C10 H10 119.9 . . ?
C12 C11 H11A 109.5 . . ?
C12 C11 H11B 109.5 . . ?
H11A C11 H11B 109.5 . . ?
C12 C11 H11C 109.5 . . ?
H11A C11 H11C 109.5 . . ?
H11B C11 H11C 109.5 . . ?
C13 C12 C17 118.0(5) . . ?
C13 C12 C11 121.1(5) . . ?
C17 C12 C11 120.9(5) . . ?
C14 C13 C12 121.4(5) . . ?
C14 C13 H13 119.3 . . ?
C12 C13 H13 119.3 . . ?
C13 C14 C15 119.2(4) . . ?
C13 C14 H14 120.4 . . ?
C15 C14 H14 120.4 . . ?
C16 C15 C14 120.5(4) . . ?
C16 C15 S1 120.3(3) . . ?
C14 C15 S1 119.1(3) . . ?
C17 C16 C15 119.4(4) . . ?
C17 C16 H16 120.3 . . ?
C15 C16 H16 120.3 . . ?
C16 C17 C12 121.4(4) . . ?
C16 C17 H17 119.3 . . ?
C12 C17 H17 119.3 . . ?

loop_
_geom_bond_atom_site_label_1
_geom_bond_atom_site_label_2
_geom_bond_distance
_geom_bond_site_symmetry_2
_geom_bond_publ_flag
S1 O2 1.432(3) . ?
S1 O3 1.434(3) . ?
S1 N1 1.629(4) . ?
S1 C15 1.760(4) . ?
O1 C3 1.415(6) . ?
O1 H1 0.8400 . ?
N1 C4 1.477(6) . ?
N1 H21 0.97(6) . ?
C1 C2 1.531(7) . ?
C1 H1A 0.9800 . ?
C1 H1B 0.9800 . ?
C1 H1C 0.9800 . ?
C2 C3 1.519(6) . ?
C2 H2A 0.9900 . ?
C2 H2B 0.9900 . ?
C3 C4 1.532(7) . ?
C3 H3 1.0000 . ?
C4 C5 1.533(6) . ?
C4 H4 1.0000 . ?
C5 C10 1.373(6) . ?
C5 C6 1.406(6) . ?
C6 C7 1.380(7) . ?
C6 H6 0.9500 . ?
C7 C8 1.360(7) . ?
C7 H7 0.9500 . ?
C8 C9 1.388(6) . ?
C8 H8 0.9500 . ?
C9 C10 1.381(6) . ?
C9 H9 0.9500 . ?
C10 H10 0.9500 . ?
C11 C12 1.507(7) . ?
C11 H11A 0.9800 . ?
C11 H11B 0.9800 . ?
C11 H11C 0.9800 . ?
C12 C13 1.395(7) . ?
C12 C17 1.399(7) . ?
C13 C14 1.375(7) . ?
C13 H13 0.9500 . ?
C14 C15 1.398(7) . ?
C14 H14 0.9500 . ?
C15 C16 1.386(6) . ?
C16 C17 1.374(6) . ?
C16 H16 0.9500 . ?
C17 H17 0.9500 . ?

loop_
_geom_torsion_atom_site_label_1
_geom_torsion_atom_site_label_2
_geom_torsion_atom_site_label_3
_geom_torsion_atom_site_label_4
_geom_torsion
_geom_torsion_site_symmetry_1
_geom_torsion_site_symmetry_2
_geom_torsion_site_symmetry_3
_geom_torsion_site_symmetry_4
_geom_torsion_publ_flag
O2 S1 N1 C4 172.9(3) . . . . ?
O3 S1 N1 C4 44.5(4) . . . . ?
C15 S1 N1 C4 -71.0(4) . . . . ?
C1 C2 C3 O1 57.4(6) . . . . ?
C1 C2 C3 C4 -176.7(4) . . . . ?
S1 N1 C4 C3 -157.0(3) . . . . ?
S1 N1 C4 C5 76.6(5) . . . . ?
O1 C3 C4 N1 -57.1(5) . . . . ?
C2 C3 C4 N1 176.1(4) . . . . ?
O1 C3 C4 C5 69.2(5) . . . . ?
C2 C3 C4 C5 -57.5(5) . . . . ?
N1 C4 C5 C10 40.3(6) . . . . ?
C3 C4 C5 C10 -82.1(6) . . . . ?
N1 C4 C5 C6 -139.8(4) . . . . ?
C3 C4 C5 C6 97.8(5) . . . . ?
C10 C5 C6 C7 -1.0(7) . . . . ?
C4 C5 C6 C7 179.0(4) . . . . ?
C5 C6 C7 C8 -0.3(8) . . . . ?
C6 C7 C8 C9 0.4(9) . . . . ?
C7 C8 C9 C10 0.7(9) . . . . ?
C6 C5 C10 C9 2.1(7) . . . . ?
C4 C5 C10 C9 -177.9(5) . . . . ?
C8 C9 C10 C5 -2.0(8) . . . . ?
C17 C12 C13 C14 -0.4(9) . . . . ?
C11 C12 C13 C14 -179.4(6) . . . . ?
C12 C13 C14 C15 0.4(9) . . . . ?
C13 C14 C15 C16 0.2(8) . . . . ?
C13 C14 C15 S1 175.7(4) . . . . ?
O2 S1 C15 C16 -149.0(4) . . . . ?
O3 S1 C15 C16 -18.3(5) . . . . ?
N1 S1 C15 C16 96.2(5) . . . . ?
O2 S1 C15 C14 35.6(5) . . . . ?
O3 S1 C15 C14 166.3(4) . . . . ?
N1 S1 C15 C14 -79.2(5) . . . . ?
C14 C15 C16 C17 -0.8(8) . . . . ?
S1 C15 C16 C17 -176.2(4) . . . . ?
C15 C16 C17 C12 0.8(9) . . . . ?
C13 C12 C17 C16 -0.2(8) . . . . ?
C11 C12 C17 C16 178.8(6) . . . . ?

loop_
_cod_related_entry_id
_cod_related_entry_database
_cod_related_entry_code
1 ChemSpider 30659114
